data_4032520
loop_
_publ_author_name
'Lv, Leiyang'
'Snider, Barry B.'
'Li, Zhiping'

_publ_section_title
;
 Total Synthesis and Structure Revision of (+-)-Clavilactone D Through
 Selective Cyclization of an \a,\b-Dicarbonyl Peroxide.
;
_journal_issue 10
_journal_name_full 'The Journal of organic chemistry'
_journal_page_first 5487
_journal_page_last 5491
_journal_paper_doi 10.1021/acs.joc.7b00693
_journal_volume 82
_journal_year 2017
_chemical_formula_sum 'C9 H8 Br N O5 S0'
_chemical_formula_weight 290.07
_chemical_name_systematic
;
 ?
;
_space_group_IT_number 14
_symmetry_cell_setting monoclinic
_symmetry_space_group_name_Hall '-P 2yn'
_symmetry_space_group_name_H-M 'P 1 21/n 1'
_atom_sites_solution_hydrogens geom
_atom_sites_solution_primary direct
_atom_sites_solution_secondary difmap
_audit_creation_method SHELXL-97
_cell_angle_alpha 90.00
_cell_angle_beta 96.739(4)
_cell_angle_gamma 90.00
_cell_formula_units_Z 4
_cell_length_a 8.5498(9)
_cell_length_b 4.0298(6)
_cell_length_c 30.129(3)
_cell_measurement_reflns_used 2348
_cell_measurement_temperature 302(2)
_cell_measurement_theta_max 26.35
_cell_measurement_theta_min 2.42
_cell_volume 1030.9(2)
_computing_cell_refinement 'Siemens SMART & SAINT'
_computing_data_collection 'Siemens SMART'
_computing_data_reduction 'Siemens XPREP'
_computing_molecular_graphics 'Bruker SHELXTL'
_computing_publication_material 'Bruker SHELXTL'
_computing_structure_refinement 'Siemens SHELXTL'
_computing_structure_solution 'Siemens SHELXTL'
_diffrn_ambient_temperature 302(2)
_diffrn_measured_fraction_theta_full 0.968
_diffrn_measured_fraction_theta_max 0.968
_diffrn_measurement_device_type 'Bruker APEX-II CCD'
_diffrn_measurement_method '\f and \w scans'
_diffrn_radiation_monochromator graphite
_diffrn_radiation_source 'fine-focus sealed tube'
_diffrn_radiation_type MoK\a
_diffrn_radiation_wavelength 0.71073
_diffrn_reflns_av_R_equivalents 0.1860
_diffrn_reflns_av_sigmaI/netI 0.0947
_diffrn_reflns_limit_h_max 10
_diffrn_reflns_limit_h_min -10
_diffrn_reflns_limit_k_max 4
_diffrn_reflns_limit_k_min -5
_diffrn_reflns_limit_l_max 37
_diffrn_reflns_limit_l_min -36
_diffrn_reflns_number 9333
_diffrn_reflns_theta_full 26.35
_diffrn_reflns_theta_max 26.35
_diffrn_reflns_theta_min 2.42
_diffrn_standards_decay_% none
_diffrn_standards_interval_count none
_diffrn_standards_interval_time none
_diffrn_standards_number none
_exptl_absorpt_coefficient_mu 3.993
_exptl_absorpt_correction_T_max 0.5023
_exptl_absorpt_correction_T_min 0.3805
_exptl_absorpt_correction_type empirical
_exptl_absorpt_process_details 'SADABS (Sheldrick, 1996)'
_exptl_crystal_colour yellow
_exptl_crystal_density_diffrn 1.869
_exptl_crystal_density_method 'not measured'
_exptl_crystal_description Prism
_exptl_crystal_F_000 576
_exptl_crystal_size_max 0.30
_exptl_crystal_size_mid 0.20
_exptl_crystal_size_min 0.20
_refine_diff_density_max 1.794
_refine_diff_density_min -1.711
_refine_diff_density_rms 0.157
_refine_ls_extinction_method none
_refine_ls_goodness_of_fit_ref 1.041
_refine_ls_hydrogen_treatment constr
_refine_ls_matrix_type full
_refine_ls_number_parameters 147
_refine_ls_number_reflns 2025
_refine_ls_number_restraints 0
_refine_ls_restrained_S_all 1.041
_refine_ls_R_factor_gt 0.0791
_refine_ls_shift/su_max 0.000
_refine_ls_shift/su_mean 0.000
_refine_ls_structure_factor_coef Fsqd
_refine_ls_weighting_details 'calc w=1/[\s^2^(Fo^2^)+(0.1210P)^2^+6.1089P] where P=(Fo^2^+2Fc^2^)/3'
_refine_ls_weighting_scheme calc
_refine_ls_wR_factor_gt 0.2192
_refine_ls_wR_factor_ref 0.2303
_reflns_number_gt 1795
_reflns_number_total 2025
_reflns_threshold_expression >2sigma(I)
_cod_data_source_file jo7b00693_si_002.cif
_cod_data_source_block zzy
_cod_depositor_comments
;
The following automatic conversions were performed:

'_symmetry_cell_setting' value 'Monoclinic' changed to 'monoclinic'
according to
/home/data/users/saulius/crontab/automatic-downloads/current/ACS/lib/dictionaries/cif_core.dic
dictionary named 'cif_core.dic' version 2.4.2 from 2011-04-26.

Automatic conversion script
Id: cif_fix_values 4973 2017-02-22 13:04:09Z antanas 
;
_cod_original_sg_symbol_H-M P2(1)/n
_cod_database_code 4032520
_refine_ls_r_factor_ref 0.0866

loop_
_symmetry_equiv_pos_as_xyz
'x, y, z'
'-x+1/2, y+1/2, -z+1/2'
'-x, -y, -z'
'x-1/2, -y-1/2, z-1/2'

loop_
_atom_site_label
_atom_site_type_symbol
_atom_site_fract_x
_atom_site_fract_y
_atom_site_fract_z
_atom_site_U_iso_or_equiv
_atom_site_adp_type
_atom_site_occupancy
_atom_site_symmetry_multiplicity
_atom_site_calc_flag
_atom_site_refinement_flags
Br1 Br 0.73243(8) 0.8794(2) 0.29968(2) 0.0439(4) Uani 1 1 d .
O3 O 0.2358(5) 0.3515(11) 0.36201(18) 0.0378(11) Uani 1 1 d .
O1 O 0.8032(5) 1.0225(15) 0.39408(17) 0.0446(12) Uani 1 1 d .
O2 O 0.4269(8) 0.5775(19) 0.2552(2) 0.0652(19) Uani 1 1 d .
N1 N 0.3297(7) 0.6158(16) 0.4502(2) 0.0383(14) Uani 1 1 d .
C2 C 0.4627(7) 0.6053(15) 0.3352(2) 0.0310(13) Uani 1 1 d .
C8 C 0.3720(6) 0.5391(14) 0.3698(2) 0.0258(12) Uani 1 1 d .
C4 C 0.6601(7) 0.8722(16) 0.3881(2) 0.0309(13) Uani 1 1 d .
C3 C 0.6053(7) 0.7736(17) 0.3444(2) 0.0300(12) Uani 1 1 d .
C6 C 0.5662(7) 0.8155(16) 0.4221(2) 0.0305(13) Uani 1 1 d .
H6 H 0.6003 0.8836 0.4511 0.037 Uiso 1 1 calc R
C7 C 0.4230(7) 0.6588(16) 0.4128(2) 0.0291(13) Uani 1 1 d .
C1 C 0.4019(8) 0.471(2) 0.2900(2) 0.0387(15) Uani 1 1 d .
H1 H 0.3377 0.2848 0.2895 0.046 Uiso 1 1 calc R
C9 C 0.0959(8) 0.534(2) 0.3453(3) 0.0484(19) Uani 1 1 d .
H9A H 0.0708 0.6899 0.3675 0.073 Uiso 1 1 calc R
H9B H 0.0097 0.3829 0.3385 0.073 Uiso 1 1 calc R
H9C H 0.1142 0.6516 0.3186 0.073 Uiso 1 1 calc R
C5 C 0.8669(9) 1.093(2) 0.4391(3) 0.051(2) Uani 1 1 d .
H5A H 0.8126 1.2792 0.4500 0.077 Uiso 1 1 calc R
H5B H 0.9769 1.1439 0.4401 0.077 Uiso 1 1 calc R
H5C H 0.8538 0.9028 0.4575 0.077 Uiso 1 1 calc R
O4 O 0.362(2) 0.717(6) 0.4814(5) 0.313(18) Uani 1 1 d .
O5 O 0.2267(19) 0.465(6) 0.4492(3) 0.272(14) Uani 1 1 d .

loop_
_atom_site_aniso_label
_atom_site_aniso_U_11
_atom_site_aniso_U_22
_atom_site_aniso_U_33
_atom_site_aniso_U_23
_atom_site_aniso_U_13
_atom_site_aniso_U_12
Br1 0.0475(5) 0.0531(6) 0.0325(5) 0.0020(3) 0.0111(3) -0.0003(3)
O3 0.035(2) 0.030(3) 0.045(3) 0.0005(19) -0.010(2) -0.0050(17)
O1 0.035(2) 0.057(3) 0.043(3) -0.008(3) 0.008(2) -0.018(2)
O2 0.074(4) 0.085(5) 0.033(3) 0.001(3) -0.009(3) -0.002(3)
N1 0.034(3) 0.045(4) 0.035(3) -0.005(2) 0.001(2) -0.009(2)
C2 0.036(3) 0.029(3) 0.026(3) 0.001(2) -0.005(2) 0.010(2)
C8 0.029(3) 0.016(3) 0.030(3) 0.001(2) -0.008(2) -0.001(2)
C4 0.028(3) 0.031(3) 0.032(3) -0.004(2) -0.001(2) -0.002(2)
C3 0.034(3) 0.029(3) 0.027(3) 0.005(2) 0.003(2) 0.009(2)
C6 0.033(3) 0.029(3) 0.028(3) -0.009(2) 0.000(2) -0.002(2)
C7 0.029(3) 0.029(3) 0.028(3) -0.001(2) 0.000(2) 0.001(2)
C1 0.047(4) 0.041(4) 0.025(3) -0.004(3) -0.008(3) 0.006(3)
C9 0.032(3) 0.055(5) 0.054(5) 0.004(4) -0.008(3) 0.001(3)
C5 0.038(4) 0.059(5) 0.055(5) -0.010(4) -0.004(3) -0.022(3)
O4 0.29(2) 0.52(4) 0.157(13) -0.23(2) 0.186(15) -0.33(3)
O5 0.239(15) 0.52(3) 0.071(6) -0.110(12) 0.079(8) -0.32(2)

loop_
_atom_type_symbol
_atom_type_description
_atom_type_scat_dispersion_real
_atom_type_scat_dispersion_imag
_atom_type_scat_source
C C 0.0033 0.0016 'International Tables Vol C Tables 4.2.6.8 and 6.1.1.4'
H H 0.0000 0.0000 'International Tables Vol C Tables 4.2.6.8 and 6.1.1.4'
N N 0.0061 0.0033 'International Tables Vol C Tables 4.2.6.8 and 6.1.1.4'
O O 0.0106 0.0060 'International Tables Vol C Tables 4.2.6.8 and 6.1.1.4'
S S 0.1246 0.1234 'International Tables Vol C Tables 4.2.6.8 and 6.1.1.4'
Br Br -0.2901 2.4595 'International Tables Vol C Tables 4.2.6.8 and 6.1.1.4'

loop_
_geom_angle_atom_site_label_1
_geom_angle_atom_site_label_2
_geom_angle_atom_site_label_3
_geom_angle
C8 O3 C9 115.2(5)
C4 O1 C5 116.8(6)
O4 N1 O5 112.5(10)
O4 N1 C7 122.7(8)
O5 N1 C7 124.7(8)
C3 C2 C8 119.6(6)
C3 C2 C1 123.9(6)
C8 C2 C1 116.4(6)
O3 C8 C2 120.4(6)
O3 C8 C7 120.6(6)
C2 C8 C7 119.0(5)
O1 C4 C6 124.3(6)
O1 C4 C3 116.6(6)
C6 C4 C3 119.1(6)
C2 C3 C4 120.8(6)
C2 C3 Br1 122.3(5)
C4 C3 Br1 116.9(5)
C7 C6 C4 120.1(6)
C7 C6 H6 120.0
C4 C6 H6 120.0
C6 C7 C8 121.2(6)
C6 C7 N1 116.7(6)
C8 C7 N1 122.1(5)
O2 C1 C2 126.8(8)
O2 C1 H1 116.6
C2 C1 H1 116.6
O3 C9 H9A 109.5
O3 C9 H9B 109.5
H9A C9 H9B 109.5
O3 C9 H9C 109.5
H9A C9 H9C 109.5
H9B C9 H9C 109.5
O1 C5 H5A 109.5
O1 C5 H5B 109.5
H5A C5 H5B 109.5
O1 C5 H5C 109.5
H5A C5 H5C 109.5
H5B C5 H5C 109.5

loop_
_geom_bond_atom_site_label_1
_geom_bond_atom_site_label_2
_geom_bond_distance
Br1 C3 1.877(6)
O3 C8 1.385(7)
O3 C9 1.445(8)
O1 C4 1.358(7)
O1 C5 1.430(9)
O2 C1 1.175(10)
N1 O4 1.032(12)
N1 O5 1.067(10)
N1 C7 1.464(9)
C2 C3 1.394(9)
C2 C8 1.397(9)
C2 C1 1.499(9)
C8 C7 1.403(8)
C4 C6 1.393(10)
C4 C3 1.402(9)
C6 C7 1.378(8)
C6 H6 0.9300
C1 H1 0.9300
C9 H9A 0.9600
C9 H9B 0.9600
C9 H9C 0.9600
C5 H5A 0.9600
C5 H5B 0.9600
C5 H5C 0.9600

loop_
_geom_torsion_atom_site_label_1
_geom_torsion_atom_site_label_2
_geom_torsion_atom_site_label_3
_geom_torsion_atom_site_label_4
_geom_torsion
C9 O3 C8 C2 -85.3(8)
C9 O3 C8 C7 96.3(7)
C3 C2 C8 O3 -175.3(5)
C1 C2 C8 O3 1.6(8)
C3 C2 C8 C7 3.2(9)
C1 C2 C8 C7 -179.9(5)
C5 O1 C4 C6 7.0(10)
C5 O1 C4 C3 -173.8(7)
C8 C2 C3 C4 1.1(9)
C1 C2 C3 C4 -175.6(6)
C8 C2 C3 Br1 -178.8(4)
C1 C2 C3 Br1 4.5(9)
O1 C4 C3 C2 177.4(6)
C6 C4 C3 C2 -3.4(10)
O1 C4 C3 Br1 -2.7(8)
C6 C4 C3 Br1 176.6(5)
O1 C4 C6 C7 -179.6(6)
C3 C4 C6 C7 1.3(10)
C4 C6 C7 C8 3.1(10)
C4 C6 C7 N1 -178.5(6)
O3 C8 C7 C6 173.1(6)
C2 C8 C7 C6 -5.3(9)
O3 C8 C7 N1 -5.1(9)
C2 C8 C7 N1 176.4(6)
O4 N1 C7 C6 6(2)
O5 N1 C7 C6 -169.3(19)
O4 N1 C7 C8 -176(2)
O5 N1 C7 C8 9(2)
C3 C2 C1 O2 -29.2(12)
C8 C2 C1 O2 154.0(8)
